data_4034057
loop_
_publ_author_name
'Wang, Biao'
'Wang, Xiao-Hui'
'Huang, Wei'
'Zhou, Jin'
'Zhu, Hong-Ping'
'Peng, Cheng'
'Han, Bo'

_publ_section_title
;
 Protecting Group-Directed Diastereodivergent Synthesis of Chiral
 Tetrahydronaphthalene-Fused Spirooxindoles via Bifunctional Tertiary
 Amine Catalysis.
;
_journal_issue 16
_journal_name_full 'The Journal of organic chemistry'
_journal_page_first 10349
_journal_page_last 10361
_journal_paper_doi 10.1021/acs.joc.9b01501
_journal_volume 84
_journal_year 2019
_chemical_absolute_configuration ad
_chemical_formula_moiety 'C27 H22 Cl N3 O8'
_chemical_formula_sum 'C27 H22 Cl N3 O8'
_chemical_formula_weight 551.92
_space_group_crystal_system triclinic
_space_group_IT_number 1
_space_group_name_Hall 'P 1'
_space_group_name_H-M_alt 'P 1'
_atom_sites_solution_hydrogens geom
_atom_sites_solution_primary iterative
_audit_creation_date 2019-02-20
_audit_creation_method
;
Olex2 1.2
(compiled 2018.05.29 svn.r3508 for OlexSys, GUI svn.r5506)
;
_cell_angle_alpha 107.124(8)
_cell_angle_beta 94.728(8)
_cell_angle_gamma 90.025(7)
_cell_formula_units_Z 2
_cell_length_a 7.5537(7)
_cell_length_b 12.8817(11)
_cell_length_c 13.5102(13)
_cell_measurement_reflns_used 3146
_cell_measurement_temperature 150
_cell_measurement_theta_max 26.0000
_cell_measurement_theta_min 3.8360
_cell_volume 1251.6(2)
_computing_cell_refinement
;
CrysAlisPro, Agilent Technologies,
Version 1.171.37.35 (release 13-08-2014 CrysAlis171 .NET)
(compiled Aug 13 2014,18:06:01)
;
_computing_data_collection
;
CrysAlisPro, Agilent Technologies,
Version 1.171.37.35 (release 13-08-2014 CrysAlis171 .NET)
(compiled Aug 13 2014,18:06:01)
;
_computing_data_reduction
;
CrysAlisPro, Agilent Technologies,
Version 1.171.37.35 (release 13-08-2014 CrysAlis171 .NET)
(compiled Aug 13 2014,18:06:01)
;
_computing_molecular_graphics 'Olex2 (Dolomanov et al., 2009)'
_computing_publication_material 'Olex2 (Dolomanov et al., 2009)'
_computing_structure_refinement 'ShelXL (Sheldrick, 2015)'
_computing_structure_solution
;
Superflip (Palatinus & Chapuis, 2007;Palatinus & van der Lee, 2008;
Palatinus et al., 2012)
;
_diffrn_ambient_temperature 150
_diffrn_detector 'CCD plate'
_diffrn_detector_area_resol_mean 16.0874
_diffrn_detector_type Eos
_diffrn_measured_fraction_theta_full 0.996
_diffrn_measured_fraction_theta_max 0.834
_diffrn_measurement_details
;
#__ type_ start__ end____ width___ exp.time_
  1 omega  -25.00   24.00   1.0000    1.2500
omega____ theta____ kappa____ phi______ frames
    -      -15.1231  -99.0000   60.0000 49

#__ type_ start__ end____ width___ exp.time_
  2 omega  -32.00   40.00   1.0000    1.2500
omega____ theta____ kappa____ phi______ frames
    -      -15.1231   57.0000  120.0000 72

#__ type_ start__ end____ width___ exp.time_
  3 omega  -88.00  -63.00   1.0000    1.2500
omega____ theta____ kappa____ phi______ frames
    -      -15.1231  178.0000  -90.0000 25

#__ type_ start__ end____ width___ exp.time_
  4 omega  -20.00   23.00   1.0000    1.2500
omega____ theta____ kappa____ phi______ frames
    -      -15.1231  -99.0000  150.0000 43

#__ type_ start__ end____ width___ exp.time_
  5 omega  -71.00    0.00   1.0000    1.2500
omega____ theta____ kappa____ phi______ frames
    -      -15.1231  -57.0000 -120.0000 71

#__ type_ start__ end____ width___ exp.time_
  6 omega  -79.00   48.00   1.0000    1.2500
omega____ theta____ kappa____ phi______ frames
    -      -15.1231    0.0000  -90.0000 127
;
_diffrn_measurement_device 'four-circle diffractometer'
_diffrn_measurement_device_type 'Xcalibur, Eos'
_diffrn_measurement_method '\w scans'
_diffrn_orient_matrix_UB_11 -0.0539324000
_diffrn_orient_matrix_UB_12 0.0387066000
_diffrn_orient_matrix_UB_13 0.0319282000
_diffrn_orient_matrix_UB_21 -0.0664396000
_diffrn_orient_matrix_UB_22 -0.0086747000
_diffrn_orient_matrix_UB_23 -0.0420759000
_diffrn_orient_matrix_UB_31 -0.0395051000
_diffrn_orient_matrix_UB_32 -0.0418159000
_diffrn_orient_matrix_UB_33 0.0158247000
_diffrn_radiation_monochromator graphite
_diffrn_radiation_probe x-ray
_diffrn_radiation_type MoK\a
_diffrn_radiation_wavelength 0.71073
_diffrn_reflns_av_unetI/netI 0.0594
_diffrn_reflns_Laue_measured_fraction_full 0.996
_diffrn_reflns_Laue_measured_fraction_max 0.834
_diffrn_reflns_limit_h_max 10
_diffrn_reflns_limit_h_min -10
_diffrn_reflns_limit_k_max 16
_diffrn_reflns_limit_k_min -15
_diffrn_reflns_limit_l_max 18
_diffrn_reflns_limit_l_min -18
_diffrn_reflns_number 7683
_diffrn_reflns_point_group_measured_fraction_full 0.539
_diffrn_reflns_point_group_measured_fraction_max 0.446
_diffrn_reflns_theta_full 25.242
_diffrn_reflns_theta_max 29.233
_diffrn_reflns_theta_min 3.016
_diffrn_source 'Enhance (Mo) X-ray Source'
_exptl_absorpt_coefficient_mu 0.211
_exptl_absorpt_correction_T_max 1.00000
_exptl_absorpt_correction_T_min 0.64162
_exptl_absorpt_correction_type multi-scan
_exptl_absorpt_process_details
;
CrysAlisPro, Agilent Technologies,
Version 1.171.37.35 (release 13-08-2014 CrysAlis171 .NET)
(compiled Aug 13 2014,18:06:01)
Empirical absorption correction using spherical harmonics,
 implemented in SCALE3 ABSPACK scaling algorithm.
;
_exptl_crystal_colour colourless
_exptl_crystal_colour_primary colourless
_exptl_crystal_density_diffrn 1.464
_exptl_crystal_density_method 'not measured'
_exptl_crystal_description block
_exptl_crystal_F_000 572
_exptl_crystal_size_max 0.4
_exptl_crystal_size_mid 0.3
_exptl_crystal_size_min 0.3
_refine_diff_density_max 0.255
_refine_diff_density_min -0.206
_refine_diff_density_rms 0.044
_refine_ls_abs_structure_details
;
 Classical Flack method preferred over Parsons because s.u. lower.
;
_refine_ls_abs_structure_Flack 0.26(5)
_refine_ls_extinction_method none
_refine_ls_goodness_of_fit_ref 0.913
_refine_ls_hydrogen_treatment constr
_refine_ls_matrix_type full
_refine_ls_number_parameters 708
_refine_ls_number_reflns 7683
_refine_ls_number_restraints 3
_refine_ls_restrained_S_all 0.913
_refine_ls_R_factor_all 0.0745
_refine_ls_R_factor_gt 0.0465
_refine_ls_shift/su_max 0.007
_refine_ls_shift/su_mean 0.001
_refine_ls_structure_factor_coef Fsqd
_refine_ls_weighting_details 'w=1/[\s^2^(Fo^2^)+(0.0655P)^2^] where P=(Fo^2^+2Fc^2^)/3'
_refine_ls_weighting_scheme calc
_refine_ls_wR_factor_gt 0.1021
_refine_ls_wR_factor_ref 0.1093
_reflns_Friedel_coverage 0.069
_reflns_Friedel_fraction_full 0.082
_reflns_Friedel_fraction_max 0.058
_reflns_number_gt 5081
_reflns_number_total 7683
_reflns_threshold_expression 'I > 2\s(I)'
_cod_data_source_file jo9b01501_si_003.cif
_cod_data_source_block 161008_s1_unk
_cod_database_code 4034057
_shelx_shelxl_version_number 2018/3
_chemical_oxdiff_formula c12h12n2o3cl1
_shelx_space_group_comment
;
The symmetry employed for this shelxl refinement is uniquely defined
by the following loop, which should always be used as a source of
symmetry information in preference to the above space-group names.
They are only intended as comments.
;
_shelx_estimated_absorpt_t_max 0.939
_shelx_estimated_absorpt_t_min 0.920
_reflns_odcompleteness_completeness 99.82
_reflns_odcompleteness_iscentric 1
_reflns_odcompleteness_theta 26.32
_olex2_refinement_description
;
1. Twinned data refinement
 Scales: 0.6207
 0.3793
2. Fixed Uiso
 At 1.2 times of:
  All C(H) groups, All C(H,H) groups
 At 1.5 times of:
  All C(H,H,H) groups, All O(H) groups
3.a Ternary CH refined with riding coordinates:
 C9(H9), C17(H17), C36(H36), C44(H44)
3.b Secondary CH2 refined with riding coordinates:
 C16(H16A,H16B), C19(H19A,H19B), C21(H21A,H21B), C43(H43A,H43B), C46(H46A,
 H46B), C48(H48A,H48B)
3.c Aromatic/amide H refined with riding coordinates:
 C4(H4), C6(H6), C7(H7), C11(H11), C13(H13), C23(H23), C24(H24), C25(H25),
 C26(H26), C27(H27), C31(H31), C33(H33), C34(H34), C38(H38), C40(H40), C50(H50),
  C51(H51), C52(H52), C53(H53), C54(H54)
3.d Idealised Me refined as rotating group:
 C20(H20A,H20B,H20C), C47(H47A,H47B,H47C)
3.e Idealised tetrahedral OH refined as rotating group:
 O2(H2), O10(H10)
;
_olex2_submission_special_instructions 'No special instructions were received'

loop_
_space_group_symop_operation_xyz
'x, y, z'

loop_
_atom_site_label
_atom_site_type_symbol
_atom_site_fract_x
_atom_site_fract_y
_atom_site_fract_z
_atom_site_U_iso_or_equiv
_atom_site_adp_type
_atom_site_occupancy
_atom_site_site_symmetry_order
_atom_site_calc_flag
_atom_site_refinement_flags_posn
Cl1 Cl -0.1000(2) 1.17538(17) 0.13594(15) 0.0858(7) Uani 1 1 d .
O1 O 0.7314(5) 0.8605(3) 0.0256(3) 0.0540(11) Uani 1 1 d .
O2 O 0.3198(5) 0.7735(3) -0.0676(3) 0.0507(11) Uani 1 1 d .
H2 H 0.225645 0.799232 -0.087083 0.076 Uiso 1 1 calc GR
O3 O 0.4765(6) 0.4016(3) -0.1295(4) 0.0663(13) Uani 1 1 d .
O4 O 0.5623(8) 0.3371(4) -0.0051(4) 0.0931(19) Uani 1 1 d .
O5 O 0.6203(11) 0.5792(5) 0.3487(5) 0.135(3) Uani 1 1 d .
O6 O 0.4034(10) 0.6900(5) 0.3778(4) 0.105(2) Uani 1 1 d .
O7 O 0.5129(9) 1.0384(4) 0.3757(4) 0.103(2) Uani 1 1 d .
O8 O 0.5689(5) 1.1003(3) 0.2455(3) 0.0494(10) Uani 1 1 d .
N1 N 0.5598(6) 0.9883(3) -0.0226(3) 0.0359(11) Uani 1 1 d .
N2 N 0.5118(7) 0.4125(4) -0.0368(5) 0.0525(14) Uani 1 1 d .
N3 N 0.5075(11) 0.6352(5) 0.3217(5) 0.080(2) Uani 1 1 d .
C1 C 0.5994(8) 0.9130(4) 0.0291(4) 0.0385(14) Uani 1 1 d .
C2 C 0.4415(7) 0.9079(4) 0.0941(4) 0.0361(13) Uani 1 1 d .
C3 C 0.3279(7) 0.9975(4) 0.0776(4) 0.0333(12) Uani 1 1 d .
C4 C 0.1713(8) 1.0378(5) 0.1169(5) 0.0443(14) Uani 1 1 d .
H4 H 0.117368 1.009700 0.165046 0.053 Uiso 1 1 calc R
C5 C 0.0949(8) 1.1212(5) 0.0834(5) 0.0506(17) Uani 1 1 d .
C6 C 0.1654(9) 1.1601(4) 0.0121(5) 0.0535(18) Uani 1 1 d .
H6 H 0.106974 1.216295 -0.009215 0.064 Uiso 1 1 calc R
C7 C 0.3207(8) 1.1198(4) -0.0304(5) 0.0438(15) Uani 1 1 d .
H7 H 0.370492 1.146177 -0.080931 0.053 Uiso 1 1 calc R
C8 C 0.4000(7) 1.0384(4) 0.0051(4) 0.0331(13) Uani 1 1 d .
C9 C 0.3344(7) 0.7974(4) 0.0409(4) 0.0372(13) Uani 1 1 d .
H9 H 0.211367 0.807446 0.063767 0.045 Uiso 1 1 calc R
C10 C 0.4095(7) 0.7027(4) 0.0718(4) 0.0365(13) Uani 1 1 d .
C11 C 0.4348(7) 0.6046(4) 0.0009(5) 0.0384(14) Uani 1 1 d .
H11 H 0.414662 0.595203 -0.071625 0.046 Uiso 1 1 calc R
C12 C 0.4907(8) 0.5191(5) 0.0378(5) 0.0489(17) Uani 1 1 d .
C13 C 0.5197(8) 0.5288(5) 0.1407(5) 0.0554(18) Uani 1 1 d .
H13 H 0.558642 0.468892 0.163580 0.066 Uiso 1 1 calc R
C14 C 0.4909(8) 0.6283(5) 0.2114(5) 0.0491(17) Uani 1 1 d .
C15 C 0.4384(7) 0.7180(4) 0.1791(4) 0.0379(13) Uani 1 1 d .
C16 C 0.4157(8) 0.8318(4) 0.2508(4) 0.0447(14) Uani 1 1 d .
H16A H 0.467826 0.837730 0.321952 0.054 Uiso 1 1 calc R
H16B H 0.288011 0.848609 0.253780 0.054 Uiso 1 1 calc R
C17 C 0.5122(7) 0.9117(4) 0.2062(4) 0.0351(13) Uani 1 1 d .
H17 H 0.636718 0.885595 0.200425 0.042 Uiso 1 1 calc R
C18 C 0.5285(8) 1.0228(5) 0.2844(5) 0.0453(15) Uani 1 1 d .
C19 C 0.5834(10) 1.2111(5) 0.3133(5) 0.0628(19) Uani 1 1 d .
H19A H 0.708846 1.229805 0.340298 0.075 Uiso 1 1 calc R
H19B H 0.511973 1.218600 0.373163 0.075 Uiso 1 1 calc R
C20 C 0.5175(9) 1.2857(5) 0.2533(6) 0.0635(19) Uani 1 1 d .
H20A H 0.592307 1.280414 0.196117 0.095 Uiso 1 1 calc GR
H20B H 0.522426 1.360587 0.299253 0.095 Uiso 1 1 calc GR
H20C H 0.394554 1.265301 0.224934 0.095 Uiso 1 1 calc GR
C21 C 0.6783(8) 1.0179(5) -0.0903(4) 0.0473(15) Uani 1 1 d .
H21A H 0.795630 0.985914 -0.081760 0.057 Uiso 1 1 calc R
H21B H 0.695484 1.097916 -0.068016 0.057 Uiso 1 1 calc R
C22 C 0.6124(7) 0.9814(5) -0.2029(4) 0.0392(14) Uani 1 1 d .
C23 C 0.5401(8) 0.8790(5) -0.2523(5) 0.0508(16) Uani 1 1 d .
H23 H 0.526523 0.830229 -0.212552 0.061 Uiso 1 1 calc R
C24 C 0.4874(9) 0.8451(5) -0.3560(5) 0.0598(18) Uani 1 1 d .
H24 H 0.435273 0.774750 -0.387206 0.072 Uiso 1 1 calc R
C25 C 0.5109(9) 0.9147(6) -0.4154(5) 0.0623(19) Uani 1 1 d .
H25 H 0.474638 0.892122 -0.487676 0.075 Uiso 1 1 calc R
C26 C 0.5864(8) 1.0160(6) -0.3696(5) 0.0514(17) Uani 1 1 d .
H26 H 0.606492 1.062310 -0.410948 0.062 Uiso 1 1 calc R
C27 C 0.6340(8) 1.0517(5) -0.2630(5) 0.0445(15) Uani 1 1 d .
H27 H 0.680794 1.123302 -0.231221 0.053 Uiso 1 1 calc R
Cl2 Cl 0.6497(2) 0.49694(19) 0.57259(16) 0.0906(7) Uani 1 1 d .
O9 O -0.1867(5) 0.2595(3) 0.6892(3) 0.0536(11) Uani 1 1 d .
O10 O 0.2307(6) 0.2184(3) 0.7701(3) 0.0532(11) Uani 1 1 d .
H10 H 0.309135 0.268132 0.785875 0.080 Uiso 1 1 calc GR
O11 O 0.0681(6) -0.1109(4) 0.8319(4) 0.0655(13) Uani 1 1 d .
O12 O -0.0367(8) -0.2501(4) 0.7080(4) 0.0910(18) Uani 1 1 d .
O13 O -0.2022(9) -0.2055(5) 0.3690(4) 0.110(2) Uani 1 1 d .
O14 O -0.0224(9) -0.1154(4) 0.3159(4) 0.0976(18) Uani 1 1 d .
O15 O 0.1679(6) 0.2484(4) 0.3674(4) 0.0720(13) Uani 1 1 d .
O16 O -0.0274(6) 0.3638(3) 0.4486(4) 0.0683(13) Uani 1 1 d .
N4 N -0.0136(6) 0.4146(4) 0.7357(4) 0.0363(11) Uani 1 1 d .
N5 N 0.0184(7) -0.1563(5) 0.7414(5) 0.0560(15) Uani 1 1 d .
N6 N -0.0798(8) -0.1381(4) 0.3864(5) 0.0626(15) Uani 1 1 d .
C28 C -0.0539(8) 0.3083(4) 0.6836(4) 0.0364(14) Uani 1 1 d .
C29 C 0.0988(7) 0.2616(4) 0.6163(4) 0.0320(12) Uani 1 1 d .
C30 C 0.2190(7) 0.3611(4) 0.6355(4) 0.0325(12) Uani 1 1 d .
C31 C 0.3769(7) 0.3753(5) 0.5959(4) 0.0458(15) Uani 1 1 d .
H31 H 0.429043 0.316080 0.548378 0.055 Uiso 1 1 calc R
C32 C 0.4564(8) 0.4762(6) 0.6265(5) 0.0506(16) Uani 1 1 d .
C33 C 0.3849(9) 0.5621(5) 0.6957(5) 0.0560(19) Uani 1 1 d .
H33 H 0.444845 0.630939 0.716155 0.067 Uiso 1 1 calc R
C34 C 0.2272(8) 0.5505(5) 0.7363(5) 0.0483(17) Uani 1 1 d .
H34 H 0.175881 0.610406 0.783426 0.058 Uiso 1 1 calc R
C35 C 0.1459(7) 0.4475(4) 0.7056(4) 0.0380(14) Uani 1 1 d .
C36 C 0.2008(7) 0.1777(4) 0.6606(4) 0.0396(13) Uani 1 1 d .
H36 H 0.319564 0.168382 0.631821 0.047 Uiso 1 1 calc R
C37 C 0.1098(7) 0.0681(4) 0.6293(5) 0.0382(13) Uani 1 1 d .
C38 C 0.0947(7) 0.0122(4) 0.7006(5) 0.0404(14) Uani 1 1 d .
H38 H 0.131209 0.045245 0.772017 0.048 Uiso 1 1 calc R
C39 C 0.0249(8) -0.0937(5) 0.6664(5) 0.0436(15) Uani 1 1 d .
C40 C -0.0357(8) -0.1414(4) 0.5643(5) 0.0484(16) Uani 1 1 d .
H40 H -0.086833 -0.212728 0.542158 0.058 Uiso 1 1 calc R
C41 C -0.0203(8) -0.0828(5) 0.4952(5) 0.0451(15) Uani 1 1 d .
C42 C 0.0524(7) 0.0229(4) 0.5245(5) 0.0428(14) Uani 1 1 d .
C43 C 0.0802(8) 0.0912(4) 0.4556(5) 0.0500(16) Uani 1 1 d .
H43A H 0.012712 0.058598 0.387426 0.060 Uiso 1 1 calc R
H43B H 0.207822 0.092232 0.443965 0.060 Uiso 1 1 calc R
C44 C 0.0202(7) 0.2092(4) 0.5021(4) 0.0386(14) Uani 1 1 d .
H44 H -0.112044 0.206863 0.502381 0.046 Uiso 1 1 calc R
C45 C 0.0649(8) 0.2739(5) 0.4300(4) 0.0452(15) Uani 1 1 d .
C46 C -0.0005(15) 0.4363(6) 0.3873(7) 0.109(3) Uani 1 1 d .
H46A H 0.078069 0.401580 0.332382 0.131 Uiso 1 1 calc R
H46B H -0.116267 0.448025 0.352654 0.131 Uiso 1 1 calc R
C47 C 0.0740(14) 0.5361(9) 0.4457(8) 0.125(4) Uani 1 1 d .
H47A H 0.051940 0.589423 0.407452 0.188 Uiso 1 1 calc GR
H47B H 0.202306 0.529193 0.458797 0.188 Uiso 1 1 calc GR
H47C H 0.020306 0.560287 0.512007 0.188 Uiso 1 1 calc GR
C48 C -0.1323(7) 0.4875(5) 0.8012(4) 0.0462(15) Uani 1 1 d .
H48A H -0.252288 0.452808 0.788944 0.055 Uiso 1 1 calc R
H48B H -0.141217 0.554988 0.780374 0.055 Uiso 1 1 calc R
C49 C -0.0741(7) 0.5172(5) 0.9161(5) 0.0408(14) Uani 1 1 d .
C50 C -0.0063(9) 0.4424(5) 0.9622(5) 0.0591(18) Uani 1 1 d .
H50 H 0.015652 0.371108 0.920014 0.071 Uiso 1 1 calc R
C51 C 0.0310(10) 0.4687(6) 1.0695(6) 0.074(2) Uani 1 1 d .
H51 H 0.075941 0.416010 1.100844 0.089 Uiso 1 1 calc R
C52 C 0.0011(10) 0.5729(6) 1.1289(5) 0.067(2) Uani 1 1 d .
H52 H 0.023868 0.592036 1.202367 0.081 Uiso 1 1 calc R
C53 C -0.0597(9) 0.6477(5) 1.0846(5) 0.0593(18) Uani 1 1 d .
H53 H -0.076994 0.719589 1.126953 0.071 Uiso 1 1 calc R
C54 C -0.0972(7) 0.6221(4) 0.9793(5) 0.0477(16) Uani 1 1 d .
H54 H -0.139341 0.676439 0.949178 0.057 Uiso 1 1 calc R

loop_
_atom_site_aniso_label
_atom_site_aniso_U_11
_atom_site_aniso_U_22
_atom_site_aniso_U_33
_atom_site_aniso_U_23
_atom_site_aniso_U_13
_atom_site_aniso_U_12
Cl1 0.0532(11) 0.1068(15) 0.0701(13) -0.0132(11) -0.0055(9) 0.0363(10)
O1 0.053(3) 0.060(3) 0.055(3) 0.024(2) 0.015(2) 0.024(2)
O2 0.071(3) 0.041(2) 0.035(2) 0.010(2) -0.015(2) 0.002(2)
O3 0.081(3) 0.046(3) 0.062(3) 0.004(2) -0.004(3) -0.004(2)
O4 0.155(5) 0.037(3) 0.092(4) 0.029(3) 0.003(4) 0.002(3)
O5 0.257(8) 0.082(4) 0.069(4) 0.044(3) -0.052(5) 0.010(5)
O6 0.182(7) 0.088(4) 0.047(3) 0.022(3) 0.015(4) -0.045(4)
O7 0.225(7) 0.047(3) 0.037(3) 0.010(2) 0.018(4) -0.017(3)
O8 0.078(3) 0.036(2) 0.032(2) 0.0071(19) 0.003(2) -0.0144(19)
N1 0.047(3) 0.037(3) 0.027(3) 0.014(2) 0.003(2) 0.002(2)
N2 0.066(4) 0.032(3) 0.058(4) 0.013(3) 0.000(3) -0.009(3)
N3 0.149(7) 0.058(4) 0.038(4) 0.029(4) -0.020(4) -0.025(4)
C1 0.044(4) 0.035(3) 0.033(3) 0.007(3) -0.004(3) 0.001(3)
C2 0.046(3) 0.035(3) 0.026(3) 0.007(3) 0.006(3) 0.001(3)
C3 0.044(3) 0.029(3) 0.024(3) 0.003(2) 0.000(2) 0.004(2)
C4 0.043(4) 0.051(3) 0.032(3) 0.003(3) -0.002(3) -0.003(3)
C5 0.049(4) 0.053(4) 0.035(4) -0.006(3) -0.012(3) 0.019(3)
C6 0.068(5) 0.037(3) 0.046(4) 0.006(3) -0.026(4) 0.016(3)
C7 0.064(4) 0.032(3) 0.035(4) 0.014(3) -0.009(3) 0.004(3)
C8 0.041(3) 0.029(3) 0.029(3) 0.010(3) -0.005(3) 0.004(3)
C9 0.041(3) 0.040(3) 0.029(3) 0.010(3) -0.005(2) -0.008(3)
C10 0.046(3) 0.035(3) 0.034(3) 0.020(3) -0.005(3) -0.010(3)
C11 0.044(3) 0.033(3) 0.035(3) 0.007(3) -0.001(3) -0.014(3)
C12 0.057(4) 0.038(4) 0.053(4) 0.019(3) -0.008(3) -0.018(3)
C13 0.077(5) 0.032(3) 0.059(5) 0.026(3) -0.025(4) -0.017(3)
C14 0.072(4) 0.042(4) 0.036(4) 0.021(3) -0.016(3) -0.021(3)
C15 0.047(3) 0.039(3) 0.028(3) 0.011(3) -0.003(3) -0.011(3)
C16 0.061(4) 0.047(3) 0.027(3) 0.013(3) 0.001(3) -0.014(3)
C17 0.038(3) 0.036(3) 0.032(3) 0.013(3) -0.002(3) -0.004(2)
C18 0.068(4) 0.037(3) 0.029(3) 0.008(3) -0.004(3) 0.003(3)
C19 0.087(5) 0.042(4) 0.050(4) 0.005(3) -0.011(4) -0.012(3)
C20 0.068(5) 0.052(4) 0.075(5) 0.021(4) 0.021(4) -0.001(3)
C21 0.057(4) 0.052(4) 0.033(3) 0.012(3) 0.007(3) -0.008(3)
C22 0.040(3) 0.048(3) 0.035(3) 0.020(3) 0.010(3) 0.006(3)
C23 0.072(4) 0.043(4) 0.041(4) 0.017(3) 0.006(3) -0.002(3)
C24 0.086(5) 0.049(4) 0.036(4) -0.001(3) 0.004(4) -0.004(4)
C25 0.065(5) 0.086(5) 0.034(4) 0.014(4) 0.006(3) 0.012(4)
C26 0.055(4) 0.069(5) 0.040(4) 0.027(4) 0.017(3) 0.017(3)
C27 0.052(4) 0.048(4) 0.040(4) 0.018(3) 0.014(3) 0.003(3)
Cl2 0.0602(12) 0.153(2) 0.0736(14) 0.0593(14) -0.0074(10) -0.0412(12)
O9 0.048(3) 0.049(2) 0.064(3) 0.014(2) 0.016(2) -0.005(2)
O10 0.077(3) 0.037(2) 0.041(3) 0.011(2) -0.023(2) -0.012(2)
O11 0.085(3) 0.059(3) 0.052(3) 0.021(3) -0.012(3) 0.001(2)
O12 0.134(5) 0.051(3) 0.094(4) 0.037(3) -0.016(4) -0.010(3)
O13 0.133(5) 0.096(4) 0.085(4) 0.010(3) -0.024(4) -0.039(4)
O14 0.148(5) 0.082(4) 0.045(3) -0.006(3) -0.001(3) -0.031(3)
O15 0.094(4) 0.081(3) 0.050(3) 0.028(3) 0.023(3) 0.016(3)
O16 0.094(4) 0.058(3) 0.061(3) 0.030(2) 0.003(3) 0.012(3)
N4 0.039(3) 0.033(3) 0.036(3) 0.009(2) 0.000(2) 0.006(2)
N5 0.053(3) 0.049(4) 0.068(4) 0.021(3) -0.002(3) 0.009(3)
N6 0.080(4) 0.047(3) 0.051(4) 0.001(3) 0.006(3) -0.009(3)
C28 0.043(4) 0.031(3) 0.029(3) 0.002(3) -0.002(3) 0.002(3)
C29 0.037(3) 0.029(3) 0.026(3) 0.004(2) -0.006(2) 0.001(2)
C30 0.042(3) 0.031(3) 0.021(3) 0.006(2) -0.006(2) -0.003(2)
C31 0.040(4) 0.066(4) 0.032(3) 0.017(3) -0.004(3) 0.000(3)
C32 0.048(4) 0.068(4) 0.041(4) 0.028(4) -0.004(3) -0.015(4)
C33 0.069(5) 0.052(4) 0.052(4) 0.031(4) -0.022(4) -0.029(4)
C34 0.060(4) 0.037(4) 0.048(4) 0.017(3) -0.012(3) -0.005(3)
C35 0.043(4) 0.040(3) 0.030(3) 0.013(3) -0.011(3) 0.000(3)
C36 0.044(3) 0.034(3) 0.035(3) 0.006(3) -0.008(3) 0.001(3)
C37 0.035(3) 0.034(3) 0.042(4) 0.008(3) -0.003(3) 0.008(2)
C38 0.045(4) 0.030(3) 0.039(4) 0.002(3) -0.007(3) 0.006(3)
C39 0.042(4) 0.038(3) 0.050(4) 0.014(3) -0.004(3) 0.007(3)
C40 0.043(3) 0.029(3) 0.066(5) 0.007(3) -0.007(3) 0.002(3)
C41 0.049(4) 0.037(3) 0.039(4) -0.004(3) 0.000(3) 0.007(3)
C42 0.041(3) 0.033(3) 0.049(4) 0.004(3) 0.004(3) 0.006(3)
C43 0.064(4) 0.042(3) 0.036(4) -0.002(3) 0.004(3) -0.006(3)
C44 0.037(3) 0.045(3) 0.029(3) 0.006(3) -0.002(3) -0.002(2)
C45 0.055(4) 0.048(4) 0.025(3) 0.000(3) -0.005(3) 0.003(3)
C46 0.212(11) 0.045(4) 0.074(6) 0.025(5) -0.004(7) 0.012(6)
C47 0.163(10) 0.132(9) 0.095(8) 0.067(7) -0.032(7) -0.068(8)
C48 0.048(4) 0.048(4) 0.040(4) 0.007(3) 0.010(3) 0.021(3)
C49 0.041(3) 0.042(3) 0.037(4) 0.007(3) 0.005(3) 0.009(3)
C50 0.084(5) 0.040(3) 0.047(4) 0.005(3) -0.003(4) 0.018(3)
C51 0.097(6) 0.070(5) 0.054(5) 0.020(4) -0.004(4) 0.010(4)
C52 0.088(6) 0.073(5) 0.030(4) 0.001(4) 0.001(4) -0.013(4)
C53 0.064(5) 0.052(4) 0.048(4) -0.009(4) 0.014(3) 0.007(3)
C54 0.042(4) 0.038(3) 0.053(5) -0.002(3) 0.006(3) 0.007(3)

loop_
_atom_type_symbol
_atom_type_description
_atom_type_scat_dispersion_real
_atom_type_scat_dispersion_imag
_atom_type_scat_source
C C 0.0033 0.0016 'International Tables Vol C Tables 4.2.6.8 and 6.1.1.4'
H H 0.0000 0.0000 'International Tables Vol C Tables 4.2.6.8 and 6.1.1.4'
Cl Cl 0.1484 0.1585 'International Tables Vol C Tables 4.2.6.8 and 6.1.1.4'
N N 0.0061 0.0033 'International Tables Vol C Tables 4.2.6.8 and 6.1.1.4'
O O 0.0106 0.0060 'International Tables Vol C Tables 4.2.6.8 and 6.1.1.4'

loop_
_geom_angle_atom_site_label_1
_geom_angle_atom_site_label_2
_geom_angle_atom_site_label_3
_geom_angle
C9 O2 H2 109.5
C18 O8 C19 118.7(5)
C1 N1 C8 111.2(4)
C1 N1 C21 123.7(5)
C8 N1 C21 124.9(5)
O3 N2 C12 118.7(5)
O4 N2 O3 122.0(6)
O4 N2 C12 119.3(6)
O5 N3 C14 116.2(8)
O6 N3 O5 125.0(7)
O6 N3 C14 118.7(7)
O1 C1 N1 126.9(5)
O1 C1 C2 125.8(5)
N1 C1 C2 107.3(5)
C1 C2 C9 108.3(4)
C3 C2 C1 102.1(4)
C3 C2 C9 107.3(4)
C3 C2 C17 119.3(5)
C17 C2 C1 109.8(4)
C17 C2 C9 109.4(4)
C4 C3 C2 131.5(5)
C4 C3 C8 119.6(5)
C8 C3 C2 108.8(5)
C3 C4 H4 121.3
C3 C4 C5 117.5(6)
C5 C4 H4 121.3
C4 C5 Cl1 117.7(5)
C6 C5 Cl1 119.8(5)
C6 C5 C4 122.5(6)
C5 C6 H6 119.3
C5 C6 C7 121.3(5)
C7 C6 H6 119.3
C6 C7 H7 121.9
C6 C7 C8 116.3(6)
C8 C7 H7 121.9
C3 C8 N1 110.3(4)
C3 C8 C7 122.8(5)
C7 C8 N1 127.0(5)
O2 C9 C2 111.1(4)
O2 C9 H9 107.2
O2 C9 C10 109.9(5)
C2 C9 H9 107.2
C10 C9 C2 113.8(4)
C10 C9 H9 107.2
C11 C10 C9 122.5(5)
C11 C10 C15 121.7(5)
C15 C10 C9 115.6(5)
C10 C11 H11 120.9
C10 C11 C12 118.1(5)
C12 C11 H11 120.9
C11 C12 N2 118.9(6)
C13 C12 N2 118.2(5)
C13 C12 C11 122.9(6)
C12 C13 H13 120.9
C12 C13 C14 118.2(5)
C14 C13 H13 120.9
C13 C14 N3 117.6(6)
C13 C14 C15 121.7(5)
C15 C14 N3 120.7(6)
C10 C15 C16 117.3(5)
C14 C15 C10 117.5(5)
C14 C15 C16 125.2(5)
C15 C16 H16A 110.2
C15 C16 H16B 110.2
C15 C16 C17 107.3(4)
H16A C16 H16B 108.5
C17 C16 H16A 110.2
C17 C16 H16B 110.2
C2 C17 H17 105.1
C16 C17 C2 114.3(4)
C16 C17 H17 105.1
C18 C17 C2 115.9(4)
C18 C17 C16 110.2(4)
C18 C17 H17 105.1
O7 C18 O8 122.7(5)
O7 C18 C17 123.1(5)
O8 C18 C17 114.1(5)
O8 C19 H19A 109.9
O8 C19 H19B 109.9
O8 C19 C20 108.9(5)
H19A C19 H19B 108.3
C20 C19 H19A 109.9
C20 C19 H19B 109.9
C19 C20 H20A 109.5
C19 C20 H20B 109.5
C19 C20 H20C 109.5
H20A C20 H20B 109.5
H20A C20 H20C 109.5
H20B C20 H20C 109.5
N1 C21 H21A 108.8
N1 C21 H21B 108.8
N1 C21 C22 114.0(5)
H21A C21 H21B 107.7
C22 C21 H21A 108.8
C22 C21 H21B 108.8
C23 C22 C21 123.2(5)
C23 C22 C27 117.9(6)
C27 C22 C21 118.8(5)
C22 C23 H23 118.7
C24 C23 C22 122.6(6)
C24 C23 H23 118.7
C23 C24 H24 120.4
C23 C24 C25 119.2(6)
C25 C24 H24 120.4
C24 C25 H25 120.1
C26 C25 C24 119.9(6)
C26 C25 H25 120.1
C25 C26 H26 119.7
C25 C26 C27 120.7(6)
C27 C26 H26 119.7
C22 C27 H27 120.2
C26 C27 C22 119.6(6)
C26 C27 H27 120.2
C36 O10 H10 109.5
C45 O16 C46 117.9(6)
C28 N4 C35 110.7(5)
C28 N4 C48 124.2(5)
C35 N4 C48 124.5(5)
O11 N5 O12 124.7(6)
O11 N5 C39 118.0(5)
O12 N5 C39 117.4(6)
O13 N6 C41 117.6(6)
O14 N6 O13 119.5(7)
O14 N6 C41 122.7(6)
O9 C28 N4 125.6(5)
O9 C28 C29 125.9(5)
N4 C28 C29 108.5(5)
C28 C29 C36 109.9(4)
C28 C29 C44 108.8(4)
C30 C29 C28 101.6(4)
C30 C29 C36 108.1(4)
C30 C29 C44 116.2(4)
C44 C29 C36 111.7(4)
C31 C30 C29 131.2(5)
C35 C30 C29 108.7(5)
C35 C30 C31 120.1(5)
C30 C31 H31 120.7
C32 C31 C30 118.5(6)
C32 C31 H31 120.7
C31 C32 Cl2 119.1(6)
C31 C32 C33 121.7(6)
C33 C32 Cl2 119.1(5)
C32 C33 H33 119.5
C32 C33 C34 121.0(6)
C34 C33 H33 119.5
C33 C34 H34 121.3
C33 C34 C35 117.4(6)
C35 C34 H34 121.3
C30 C35 N4 110.4(5)
C30 C35 C34 121.1(6)
C34 C35 N4 128.5(6)
O10 C36 C29 110.3(4)
O10 C36 H36 107.5
O10 C36 C37 110.6(5)
C29 C36 H36 107.5
C37 C36 C29 113.2(4)
C37 C36 H36 107.5
C38 C37 C36 120.7(5)
C38 C37 C42 121.8(5)
C42 C37 C36 117.4(5)
C37 C38 H38 120.6
C37 C38 C39 118.9(5)
C39 C38 H38 120.6
C38 C39 N5 119.1(6)
C40 C39 N5 119.4(5)
C40 C39 C38 121.5(5)
C39 C40 H40 121.0
C41 C40 C39 118.1(5)
C41 C40 H40 121.0
C40 C41 N6 116.4(5)
C40 C41 C42 122.9(5)
C42 C41 N6 120.7(6)
C37 C42 C41 116.8(5)
C37 C42 C43 116.2(5)
C41 C42 C43 127.0(6)
C42 C43 H43A 109.2
C42 C43 H43B 109.2
C42 C43 C44 112.2(5)
H43A C43 H43B 107.9
C44 C43 H43A 109.2
C44 C43 H43B 109.2
C29 C44 H44 107.5
C43 C44 C29 112.9(4)
C43 C44 H44 107.5
C45 C44 C29 113.0(4)
C45 C44 C43 108.1(5)
C45 C44 H44 107.5
O15 C45 O16 125.0(6)
O15 C45 C44 124.8(6)
O16 C45 C44 110.3(5)
O16 C46 H46A 109.0
O16 C46 H46B 109.0
H46A C46 H46B 107.8
C47 C46 O16 113.1(7)
C47 C46 H46A 109.0
C47 C46 H46B 109.0
C46 C47 H47A 109.5
C46 C47 H47B 109.5
C46 C47 H47C 109.5
H47A C47 H47B 109.5
H47A C47 H47C 109.5
H47B C47 H47C 109.5
N4 C48 H48A 108.8
N4 C48 H48B 108.8
N4 C48 C49 114.0(4)
H48A C48 H48B 107.7
C49 C48 H48A 108.8
C49 C48 H48B 108.8
C50 C49 C48 122.2(5)
C50 C49 C54 118.0(6)
C54 C49 C48 119.7(5)
C49 C50 H50 119.3
C49 C50 C51 121.3(6)
C51 C50 H50 119.3
C50 C51 H51 120.8
C52 C51 C50 118.4(7)
C52 C51 H51 120.8
C51 C52 H52 119.6
C53 C52 C51 120.8(7)
C53 C52 H52 119.6
C52 C53 H53 119.5
C52 C53 C54 121.0(6)
C54 C53 H53 119.5
C49 C54 H54 119.8
C53 C54 C49 120.4(6)
C53 C54 H54 119.8

loop_
_geom_bond_atom_site_label_1
_geom_bond_atom_site_label_2
_geom_bond_distance
Cl1 C5 1.743(6)
O1 C1 1.201(6)
O2 H2 0.8400
O2 C9 1.402(6)
O3 N2 1.226(6)
O4 N2 1.221(6)
O5 N3 1.217(9)
O6 N3 1.215(9)
O7 C18 1.205(7)
O8 C18 1.304(7)
O8 C19 1.449(7)
N1 C1 1.373(7)
N1 C8 1.395(7)
N1 C21 1.458(7)
N2 C12 1.462(8)
N3 C14 1.462(8)
C1 C2 1.551(8)
C2 C3 1.497(7)
C2 C9 1.579(7)
C2 C17 1.551(7)
C3 C4 1.375(8)
C3 C8 1.387(7)
C4 H4 0.9500
C4 C5 1.391(8)
C5 C6 1.354(9)
C6 H6 0.9500
C6 C7 1.382(9)
C7 H7 0.9500
C7 C8 1.392(7)
C9 H9 1.0000
C9 C10 1.499(7)
C10 C11 1.366(7)
C10 C15 1.403(7)
C11 H11 0.9500
C11 C12 1.390(8)
C12 C13 1.358(9)
C13 H13 0.9500
C13 C14 1.385(9)
C14 C15 1.397(8)
C15 C16 1.519(8)
C16 H16A 0.9900
C16 H16B 0.9900
C16 C17 1.545(7)
C17 H17 1.0000
C17 C18 1.506(8)
C19 H19A 0.9900
C19 H19B 0.9900
C19 C20 1.492(9)
C20 H20A 0.9800
C20 H20B 0.9800
C20 H20C 0.9800
C21 H21A 0.9900
C21 H21B 0.9900
C21 C22 1.495(8)
C22 C23 1.380(8)
C22 C27 1.400(7)
C23 H23 0.9500
C23 C24 1.363(8)
C24 H24 0.9500
C24 C25 1.387(9)
C25 H25 0.9500
C25 C26 1.369(9)
C26 H26 0.9500
C26 C27 1.393(8)
C27 H27 0.9500
Cl2 C32 1.739(7)
O9 C28 1.203(6)
O10 H10 0.8400
O10 C36 1.416(6)
O11 N5 1.217(6)
O12 N5 1.219(6)
O13 N6 1.228(7)
O14 N6 1.188(7)
O15 C45 1.172(7)
O16 C45 1.323(7)
O16 C46 1.444(8)
N4 C28 1.364(7)
N4 C35 1.406(7)
N4 C48 1.453(7)
N5 C39 1.472(8)
N6 C41 1.464(7)
C28 C29 1.539(8)
C29 C30 1.516(7)
C29 C36 1.557(7)
C29 C44 1.556(7)
C30 C31 1.380(7)
C30 C35 1.381(7)
C31 H31 0.9500
C31 C32 1.365(8)
C32 C33 1.366(10)
C33 H33 0.9500
C33 C34 1.378(9)
C34 H34 0.9500
C34 C35 1.394(7)
C36 H36 1.0000
C36 C37 1.498(7)
C37 C38 1.372(8)
C37 C42 1.395(8)
C38 H38 0.9500
C38 C39 1.394(7)
C39 C40 1.373(8)
C40 H40 0.9500
C40 C41 1.374(8)
C41 C42 1.399(7)
C42 C43 1.483(8)
C43 H43A 0.9900
C43 H43B 0.9900
C43 C44 1.548(8)
C44 H44 1.0000
C44 C45 1.513(8)
C46 H46A 0.9900
C46 H46B 0.9900
C46 C47 1.386(11)
C47 H47A 0.9800
C47 H47B 0.9800
C47 H47C 0.9800
C48 H48A 0.9900
C48 H48B 0.9900
C48 C49 1.512(8)
C49 C50 1.370(8)
C49 C54 1.390(8)
C50 H50 0.9500
C50 C51 1.392(9)
C51 H51 0.9500
C51 C52 1.376(10)
C52 H52 0.9500
C52 C53 1.338(9)
C53 H53 0.9500
C53 C54 1.368(8)
C54 H54 0.9500

loop_
_geom_torsion_atom_site_label_1
_geom_torsion_atom_site_label_2
_geom_torsion_atom_site_label_3
_geom_torsion_atom_site_label_4
_geom_torsion
Cl1 C5 C6 C7 179.4(4)
O1 C1 C2 C3 174.2(5)
O1 C1 C2 C9 -72.8(7)
O1 C1 C2 C17 46.6(7)
O2 C9 C10 C11 -7.9(7)
O2 C9 C10 C15 177.3(4)
O3 N2 C12 C11 -1.2(8)
O3 N2 C12 C13 176.1(6)
O4 N2 C12 C11 179.4(6)
O4 N2 C12 C13 -3.3(8)
O5 N3 C14 C13 34.7(9)
O5 N3 C14 C15 -148.7(6)
O6 N3 C14 C13 -141.1(7)
O6 N3 C14 C15 35.5(9)
N1 C1 C2 C3 -5.8(6)
N1 C1 C2 C9 107.3(5)
N1 C1 C2 C17 -133.3(4)
N1 C21 C22 C23 -44.4(8)
N1 C21 C22 C27 139.5(5)
N2 C12 C13 C14 -176.7(5)
N3 C14 C15 C10 -174.3(6)
N3 C14 C15 C16 7.8(9)
C1 N1 C8 C3 0.3(6)
C1 N1 C8 C7 178.7(5)
C1 N1 C21 C22 111.2(6)
C1 C2 C3 C4 -177.5(5)
C1 C2 C3 C8 6.0(5)
C1 C2 C9 O2 -40.4(6)
C1 C2 C9 C10 84.3(6)
C1 C2 C17 C16 -137.8(5)
C1 C2 C17 C18 92.5(6)
C2 C3 C4 C5 -178.2(5)
C2 C3 C8 N1 -4.2(6)
C2 C3 C8 C7 177.3(5)
C2 C9 C10 C11 -133.3(5)
C2 C9 C10 C15 52.0(6)
C2 C17 C18 O7 150.1(7)
C2 C17 C18 O8 -32.8(7)
C3 C2 C9 O2 69.2(6)
C3 C2 C9 C10 -166.2(5)
C3 C2 C17 C16 105.0(5)
C3 C2 C17 C18 -24.8(7)
C3 C4 C5 Cl1 -178.1(4)
C3 C4 C5 C6 2.4(8)
C4 C3 C8 N1 178.7(5)
C4 C3 C8 C7 0.2(8)
C4 C5 C6 C7 -1.2(9)
C5 C6 C7 C8 -0.6(8)
C6 C7 C8 N1 -177.2(5)
C6 C7 C8 C3 1.1(8)
C8 N1 C1 O1 -176.3(5)
C8 N1 C1 C2 3.7(6)
C8 N1 C21 C22 -74.5(7)
C8 C3 C4 C5 -1.9(8)
C9 C2 C3 C4 68.8(7)
C9 C2 C3 C8 -107.8(5)
C9 C2 C17 C16 -19.0(6)
C9 C2 C17 C18 -148.8(5)
C9 C10 C11 C12 -174.5(5)
C9 C10 C15 C14 173.6(5)
C9 C10 C15 C16 -8.3(7)
C10 C11 C12 N2 177.7(5)
C10 C11 C12 C13 0.5(9)
C10 C15 C16 C17 -45.6(7)
C11 C10 C15 C14 -1.2(8)
C11 C10 C15 C16 176.9(5)
C11 C12 C13 C14 0.4(9)
C12 C13 C14 N3 174.8(6)
C12 C13 C14 C15 -1.8(9)
C13 C14 C15 C10 2.2(8)
C13 C14 C15 C16 -175.7(5)
C14 C15 C16 C17 132.3(5)
C15 C10 C11 C12 -0.1(8)
C15 C16 C17 C2 59.3(6)
C15 C16 C17 C18 -168.2(4)
C16 C17 C18 O7 18.4(9)
C16 C17 C18 O8 -164.5(5)
C17 C2 C3 C4 -56.2(8)
C17 C2 C3 C8 127.2(5)
C17 C2 C9 O2 -160.1(4)
C17 C2 C9 C10 -35.4(6)
C18 O8 C19 C20 -144.7(5)
C19 O8 C18 O7 -4.5(10)
C19 O8 C18 C17 178.4(5)
C21 N1 C1 O1 -1.3(9)
C21 N1 C1 C2 178.6(4)
C21 N1 C8 C3 -174.6(5)
C21 N1 C8 C7 3.8(8)
C21 C22 C23 C24 -177.1(6)
C21 C22 C27 C26 174.9(6)
C22 C23 C24 C25 1.7(10)
C23 C22 C27 C26 -1.4(8)
C23 C24 C25 C26 0.1(10)
C24 C25 C26 C27 -2.4(10)
C25 C26 C27 C22 3.1(9)
C27 C22 C23 C24 -0.9(9)
Cl2 C32 C33 C34 176.7(4)
O9 C28 C29 C30 176.3(5)
O9 C28 C29 C36 -69.3(7)
O9 C28 C29 C44 53.2(7)
O10 C36 C37 C38 -11.5(7)
O10 C36 C37 C42 172.6(5)
O11 N5 C39 C38 3.0(8)
O11 N5 C39 C40 -177.8(6)
O12 N5 C39 C38 -177.1(6)
O12 N5 C39 C40 2.0(8)
O13 N6 C41 C40 31.2(8)
O13 N6 C41 C42 -150.6(6)
O14 N6 C41 C40 -153.6(7)
O14 N6 C41 C42 24.6(9)
N4 C28 C29 C30 -3.5(5)
N4 C28 C29 C36 110.8(5)
N4 C28 C29 C44 -126.6(4)
N4 C48 C49 C50 -41.3(8)
N4 C48 C49 C54 142.0(5)
N5 C39 C40 C41 -177.0(5)
N6 C41 C42 C37 -178.3(5)
N6 C41 C42 C43 -0.3(9)
C28 N4 C35 C30 -2.6(6)
C28 N4 C35 C34 176.3(5)
C28 N4 C48 C49 109.0(6)
C28 C29 C30 C31 -178.0(5)
C28 C29 C30 C35 2.0(5)
C28 C29 C36 O10 -44.2(5)
C28 C29 C36 C37 80.4(6)
C28 C29 C44 C43 -128.2(5)
C28 C29 C44 C45 108.6(5)
C29 C30 C31 C32 179.1(5)
C29 C30 C35 N4 0.2(6)
C29 C30 C35 C34 -178.8(5)
C29 C36 C37 C38 -135.9(5)
C29 C36 C37 C42 48.2(7)
C29 C44 C45 O15 106.8(7)
C29 C44 C45 O16 -72.5(6)
C30 C29 C36 O10 66.0(6)
C30 C29 C36 C37 -169.4(5)
C30 C29 C44 C43 117.9(5)
C30 C29 C44 C45 -5.3(7)
C30 C31 C32 Cl2 -177.0(4)
C30 C31 C32 C33 0.8(9)
C31 C30 C35 N4 -179.8(5)
C31 C30 C35 C34 1.1(8)
C31 C32 C33 C34 -1.1(9)
C32 C33 C34 C35 1.3(8)
C33 C34 C35 N4 179.9(5)
C33 C34 C35 C30 -1.3(8)
C35 N4 C28 O9 -176.0(5)
C35 N4 C28 C29 3.9(6)
C35 N4 C48 C49 -80.5(6)
C35 C30 C31 C32 -0.9(8)
C36 C29 C30 C31 66.4(7)
C36 C29 C30 C35 -113.6(5)
C36 C29 C44 C43 -6.8(6)
C36 C29 C44 C45 -130.0(5)
C36 C37 C38 C39 -173.8(5)
C36 C37 C42 C41 175.4(5)
C36 C37 C42 C43 -2.9(8)
C37 C38 C39 N5 176.3(5)
C37 C38 C39 C40 -2.8(8)
C37 C42 C43 C44 -46.9(7)
C38 C37 C42 C41 -0.5(8)
C38 C37 C42 C43 -178.7(5)
C38 C39 C40 C41 2.1(9)
C39 C40 C41 N6 177.6(5)
C39 C40 C41 C42 -0.6(9)
C40 C41 C42 C37 -0.2(8)
C40 C41 C42 C43 177.8(6)
C41 C42 C43 C44 135.1(6)
C42 C37 C38 C39 1.9(8)
C42 C43 C44 C29 50.5(7)
C42 C43 C44 C45 176.3(5)
C43 C44 C45 O15 -19.0(8)
C43 C44 C45 O16 161.7(5)
C44 C29 C30 C31 -60.1(7)
C44 C29 C30 C35 119.9(5)
C44 C29 C36 O10 -165.0(4)
C44 C29 C36 C37 -40.4(6)
C45 O16 C46 C47 -114.9(9)
C46 O16 C45 O15 0.2(10)
C46 O16 C45 C44 179.5(6)
C48 N4 C28 O9 -4.3(8)
C48 N4 C28 C29 175.5(4)
C48 N4 C35 C30 -174.2(5)
C48 N4 C35 C34 4.7(8)
C48 C49 C50 C51 -173.9(6)
C48 C49 C54 C53 174.3(5)
C49 C50 C51 C52 -1.1(10)
C50 C49 C54 C53 -2.6(9)
C50 C51 C52 C53 -1.0(11)
C51 C52 C53 C54 1.3(11)
C52 C53 C54 C49 0.5(10)
C54 C49 C50 C51 2.9(10)

loop_
_twin_individual_id
_twin_individual_mass_fraction_refined
1 0.6207
2 0.3793
